data_4080606
loop_
_publ_author_name
'Turbervill, Robert S. P.'
'Jupp, Andrew R.'
'McCullough, Phillip S. B.'
'Erg\"o\,cmen, Doruk'
'Goicoechea, Jose M.'

_publ_contact_author
;
 Dr. J. M. Goicoechea           
 Chemistry Research Laboratory
 University of Oxford
 Mansfield Road
 Oxford
 OX1 3TA
 UK
;
_publ_section_title
;
 Synthesis and Characterization of Free and Coordinated
 1,2,3-Tripnictolide Anions
;
_journal_issue 7
_journal_name_full Organometallics
_journal_page_first 2234
_journal_paper_doi 10.1021/om4001296
_journal_volume 32
_journal_year 2013
_chemical_formula_moiety 'C12 H24 K O6, C5 H2 Mo O3 P3'
_chemical_formula_sum 'C17 H26 K Mo O9 P3'
_chemical_formula_weight 602.33
_chemical_name_systematic
; 
[K(18-crown-6)][(eta5-P3C2H2)Mo(CO)3]
;
_space_group_IT_number 14
_symmetry_cell_setting monoclinic
_symmetry_space_group_name_Hall '-P 2yn'
_symmetry_space_group_name_H-M 'P 1 21/n 1'
_atom_sites_solution_hydrogens geom
_atom_sites_solution_primary direct
_atom_sites_solution_secondary difmap
_audit_creation_method SHELXL-97
_cell_angle_alpha 90.00
_cell_angle_beta 96.7960(10)
_cell_angle_gamma 90.00
_cell_formula_units_Z 4
_cell_length_a 8.83450(10)
_cell_length_b 16.4513(2)
_cell_length_c 16.9233(2)
_cell_measurement_reflns_used 24774
_cell_measurement_temperature 150(2)
_cell_measurement_theta_max 27.485
_cell_measurement_theta_min 5.097
_cell_volume 2442.33(5)
_computing_cell_refinement
;
KappaCCD software "DENZO" (Otwinowski & Minor, 1996)
;
_computing_data_collection
;
KappaCCD software "Collect" (Nonius, 2000)
;
_computing_data_reduction
;
KappaCCD software "DENZO" (Otwinowski & Minor, 1996)
;
_computing_molecular_graphics 'WinGX (Farrugia, 2005)'
_computing_publication_material 'XCIF (Sheldrick, 2001)'
_computing_structure_refinement 'SHELXL-97 (Sheldrick, 1997)'
_computing_structure_solution 'SHELXS-97 (Sheldrick, 1990)'
_diffrn_ambient_temperature 150(2)
_diffrn_measured_fraction_theta_full 0.992
_diffrn_measured_fraction_theta_max 0.992
_diffrn_measurement_device_type 'Nonius KappaCCD'
_diffrn_measurement_method 'omega scans'
_diffrn_radiation_monochromator graphite
_diffrn_radiation_source 'fine-focus sealed tube'
_diffrn_radiation_type MoK\a
_diffrn_radiation_wavelength 0.71073
_diffrn_reflns_av_R_equivalents 0.0334
_diffrn_reflns_av_sigmaI/netI 0.0509
_diffrn_reflns_limit_h_max 11
_diffrn_reflns_limit_h_min -11
_diffrn_reflns_limit_k_max 20
_diffrn_reflns_limit_k_min -21
_diffrn_reflns_limit_l_max 21
_diffrn_reflns_limit_l_min -21
_diffrn_reflns_number 10667
_diffrn_reflns_theta_full 27.48
_diffrn_reflns_theta_max 27.48
_diffrn_reflns_theta_min 5.10
_exptl_absorpt_coefficient_mu 0.947
_exptl_absorpt_correction_T_max 0.8788
_exptl_absorpt_correction_T_min 0.7148
_exptl_absorpt_correction_type multi-scan
_exptl_absorpt_process_details 'DENZO/SCALEPACK (Otwinowski & Minor, 1997)'
_exptl_crystal_colour yellow
_exptl_crystal_density_diffrn 1.638
_exptl_crystal_density_meas ?
_exptl_crystal_density_method 'not measured'
_exptl_crystal_description block
_exptl_crystal_F_000 1224
_exptl_crystal_size_max 0.38
_exptl_crystal_size_mid 0.18
_exptl_crystal_size_min 0.14
_refine_diff_density_max 0.537
_refine_diff_density_min -0.679
_refine_diff_density_rms 0.084
_refine_ls_extinction_method none
_refine_ls_goodness_of_fit_ref 1.008
_refine_ls_hydrogen_treatment constr
_refine_ls_matrix_type full
_refine_ls_number_parameters 320
_refine_ls_number_reflns 5561
_refine_ls_number_restraints 12
_refine_ls_restrained_S_all 1.009
_refine_ls_R_factor_all 0.0511
_refine_ls_R_factor_gt 0.0327
_refine_ls_shift/su_max 0.001
_refine_ls_shift/su_mean 0.000
_refine_ls_structure_factor_coef Fsqd
_refine_ls_weighting_details 'calc w=1/[\s^2^(Fo^2^)+(0.0394P)^2^+0.0000P] where P=(Fo^2^+2Fc^2^)/3'
_refine_ls_weighting_scheme calc
_refine_ls_wR_factor_gt 0.0702
_refine_ls_wR_factor_ref 0.0773
_reflns_number_gt 4323
_reflns_number_total 5561
_reflns_threshold_expression >2\s(I)
_cod_data_source_file om4001296_si_002.cif
_cod_data_source_block 7
_cod_depositor_comments
;
The following automatic conversions were performed:

'_symmetry_cell_setting' value 'Monoclinic' changed to 'monoclinic'
according to /home/saulius/struct/CIF-dictionaries/cif_core.dic
dictionary named 'cif_core.dic' version 2.4.2 from 2011-04-26.

Automatic conversion script
Id: cif_fix_values 1891 2012-01-12 08:04:46Z andrius 

The following automatic conversions were performed:

'_exptl_crystal_density_meas' value 'not measured' was changed to '?'
- the value is perceived as not measured.

Automatic conversion script
Id: cif_fix_values 3008 2015-01-20 13:52:24Z robertas 
;
_cod_original_sg_symbol_H-M 'P 2(1)/n'
_cod_database_code 4080606

loop_
_symmetry_equiv_pos_as_xyz
'x, y, z'
'-x+1/2, y+1/2, -z+1/2'
'-x, -y, -z'
'x-1/2, -y-1/2, z-1/2'

loop_
_atom_site_label
_atom_site_type_symbol
_atom_site_fract_x
_atom_site_fract_y
_atom_site_fract_z
_atom_site_U_iso_or_equiv
_atom_site_adp_type
_atom_site_occupancy
_atom_site_symmetry_multiplicity
_atom_site_calc_flag
_atom_site_refinement_flags
_atom_site_disorder_assembly
_atom_site_disorder_group
P1 P 0.3890(7) 0.1266(3) 0.0613(3) 0.0458(8) Uani 0.649(18) 1 d PD A 1
P2 P 0.2481(11) 0.2248(5) 0.0176(4) 0.0480(10) Uani 0.649(18) 1 d PD A 1
P3 P 0.1784(6) 0.2673(3) 0.1267(5) 0.0461(10) Uani 0.649(18) 1 d PD A 1
C1 C 0.2717(14) 0.1920(8) 0.1887(5) 0.036(2) Uani 0.649(18) 1 d PD A 1
H1 H 0.2624 0.1939 0.2441 0.044 Uiso 0.649(18) 1 calc PR A 1
C2 C 0.3587(9) 0.1296(5) 0.1606(5) 0.0309(16) Uani 0.649(18) 1 d PD . 1
H2 H 0.4013 0.0886 0.1961 0.037 Uiso 0.649(18) 1 calc PR A 1
P1A P 0.3869(12) 0.1187(6) 0.0883(10) 0.057(2) Uani 0.351(18) 1 d PD A 2
P2A P 0.275(2) 0.2133(10) 0.0188(7) 0.055(2) Uani 0.351(18) 1 d PD A 2
P3A P 0.1691(12) 0.2707(7) 0.1109(9) 0.059(3) Uani 0.351(18) 1 d PD A 2
C1A C 0.240(3) 0.2126(14) 0.1915(10) 0.044(5) Uani 0.351(18) 1 d PD A 2
H1A H 0.2143 0.2259 0.2429 0.053 Uiso 0.351(18) 1 calc PRD A 2
C2A C 0.3338(19) 0.1469(9) 0.1827(10) 0.0309(16) Uani 0.351(18) 1 d PD . 2
H2A H 0.3709 0.1159 0.2282 0.037 Uiso 0.351(18) 1 calc PRD A 2
Mo1 Mo 0.46838(2) 0.258548(11) 0.137168(11) 0.01966(7) Uani 1 1 d . . .
C3 C 0.4757(3) 0.37339(15) 0.11055(14) 0.0296(5) Uani 1 1 d . A .
C4 C 0.5769(3) 0.27330(14) 0.24359(14) 0.0258(5) Uani 1 1 d . A .
C5 C 0.6694(3) 0.24593(12) 0.10136(13) 0.0219(5) Uani 1 1 d . A .
K101 K 0.28500(5) 0.48301(3) 0.22469(3) 0.02633(12) Uani 1 1 d . . .
O101 O 0.12533(18) 0.39190(10) 0.33062(9) 0.0318(4) Uani 1 1 d . A .
O102 O 0.41160(17) 0.45759(9) 0.38353(9) 0.0281(4) Uani 1 1 d . A .
O103 O 0.57415(17) 0.54835(9) 0.27958(9) 0.0266(3) Uani 1 1 d . A .
O104 O 0.39536(17) 0.62560(9) 0.15336(8) 0.0256(3) Uani 1 1 d . A .
O105 O 0.10538(17) 0.56395(9) 0.09694(9) 0.0287(4) Uani 1 1 d . A .
O106 O -0.04392(17) 0.47547(10) 0.20623(9) 0.0306(4) Uani 1 1 d . A .
C101 C 0.1941(3) 0.38383(15) 0.41083(14) 0.0338(6) Uani 1 1 d . . .
H10A H 0.1581 0.3334 0.4344 0.041 Uiso 1 1 calc R A .
H10B H 0.1654 0.4305 0.4428 0.041 Uiso 1 1 calc R . .
C102 C 0.3638(3) 0.38102(15) 0.41144(14) 0.0322(6) Uani 1 1 d . A .
H10C H 0.4135 0.3707 0.4661 0.039 Uiso 1 1 calc R . .
H10D H 0.3924 0.3368 0.3764 0.039 Uiso 1 1 calc R . .
C103 C 0.5728(3) 0.46689(14) 0.39594(14) 0.0296(5) Uani 1 1 d . . .
H10E H 0.6224 0.4231 0.3682 0.036 Uiso 1 1 calc R A .
H10F H 0.6093 0.4637 0.4535 0.036 Uiso 1 1 calc R . .
C104 C 0.6119(3) 0.54823(14) 0.36366(13) 0.0297(5) Uani 1 1 d . A .
H10G H 0.5544 0.5915 0.3877 0.036 Uiso 1 1 calc R . .
H10H H 0.7222 0.5591 0.3772 0.036 Uiso 1 1 calc R . .
C105 C 0.6178(3) 0.62336(14) 0.24610(14) 0.0301(5) Uani 1 1 d . . .
H10I H 0.7304 0.6280 0.2525 0.036 Uiso 1 1 calc R A .
H10J H 0.5763 0.6695 0.2743 0.036 Uiso 1 1 calc R . .
C106 C 0.5581(3) 0.62632(14) 0.15982(13) 0.0291(5) Uani 1 1 d . A .
H10K H 0.5939 0.6763 0.1353 0.035 Uiso 1 1 calc R . .
H10L H 0.5951 0.5788 0.1318 0.035 Uiso 1 1 calc R . .
C107 C 0.3286(3) 0.63456(14) 0.07300(12) 0.0288(5) Uani 1 1 d . . .
H10M H 0.3546 0.5872 0.0411 0.035 Uiso 1 1 calc R A .
H10N H 0.3680 0.6843 0.0496 0.035 Uiso 1 1 calc R . .
C108 C 0.1595(3) 0.64042(14) 0.07225(14) 0.0310(5) Uani 1 1 d . A .
H10O H 0.1339 0.6838 0.1089 0.037 Uiso 1 1 calc R . .
H10P H 0.1111 0.6537 0.0180 0.037 Uiso 1 1 calc R . .
C109 C -0.0569(3) 0.56271(16) 0.09439(15) 0.0349(6) Uani 1 1 d . . .
H10Q H -0.1049 0.5711 0.0391 0.042 Uiso 1 1 calc R A .
H10R H -0.0908 0.6068 0.1280 0.042 Uiso 1 1 calc R . .
C110 C -0.1029(3) 0.48208(15) 0.12445(14) 0.0328(6) Uani 1 1 d . A .
H11A H -0.2154 0.4775 0.1184 0.039 Uiso 1 1 calc R . .
H11B H -0.0619 0.4378 0.0936 0.039 Uiso 1 1 calc R . .
C111 C -0.1026(3) 0.40518(15) 0.24163(15) 0.0356(6) Uani 1 1 d . . .
H11C H -0.0754 0.3557 0.2132 0.043 Uiso 1 1 calc R A .
H11D H -0.2151 0.4085 0.2380 0.043 Uiso 1 1 calc R . .
C112 C -0.0359(3) 0.40112(16) 0.32661(15) 0.0365(6) Uani 1 1 d . A .
H11E H -0.0603 0.4515 0.3545 0.044 Uiso 1 1 calc R . .
H11F H -0.0799 0.3545 0.3530 0.044 Uiso 1 1 calc R . .
O1 O 0.4735(2) 0.44203(11) 0.09278(12) 0.0473(5) Uani 1 1 d . A .
O2 O 0.6431(2) 0.27783(11) 0.30683(10) 0.0390(4) Uani 1 1 d . . .
O3 O 0.78906(19) 0.23820(10) 0.07984(11) 0.0337(4) Uani 1 1 d . . .

loop_
_atom_site_aniso_label
_atom_site_aniso_U_11
_atom_site_aniso_U_22
_atom_site_aniso_U_33
_atom_site_aniso_U_23
_atom_site_aniso_U_13
_atom_site_aniso_U_12
P1 0.0485(11) 0.0354(14) 0.0567(18) -0.0192(12) 0.0199(14) -0.0170(9)
P2 0.043(2) 0.0622(14) 0.0349(14) 0.0076(10) -0.0139(11) -0.0170(13)
P3 0.0156(11) 0.0552(17) 0.066(2) -0.0175(18) -0.0013(14) 0.0055(9)
C1 0.025(5) 0.061(5) 0.026(3) 0.003(3) 0.013(3) -0.014(4)
C2 0.034(3) 0.027(4) 0.033(4) 0.008(3) 0.011(3) -0.010(2)
P1A 0.046(2) 0.0264(19) 0.098(7) -0.017(4) 0.003(4) -0.0094(15)
P2A 0.048(6) 0.087(7) 0.027(3) -0.006(3) -0.008(2) -0.036(4)
P3A 0.033(3) 0.068(3) 0.070(5) 0.014(3) -0.021(2) -0.004(2)
C1A 0.022(8) 0.077(12) 0.037(7) -0.011(6) 0.017(5) -0.018(7)
C2A 0.034(3) 0.027(4) 0.033(4) 0.008(3) 0.011(3) -0.010(2)
Mo1 0.01857(11) 0.02060(11) 0.02002(11) 0.00140(7) 0.00312(8) -0.00227(7)
C3 0.0269(13) 0.0311(14) 0.0326(13) -0.0023(10) 0.0106(10) 0.0026(10)
C4 0.0258(12) 0.0278(12) 0.0248(12) -0.0015(10) 0.0078(10) -0.0036(10)
C5 0.0259(12) 0.0217(11) 0.0173(11) 0.0041(8) -0.0003(9) -0.0015(9)
K101 0.0234(3) 0.0307(3) 0.0254(2) 0.0023(2) 0.0046(2) -0.0005(2)
O101 0.0285(9) 0.0378(10) 0.0300(9) 0.0027(7) 0.0080(7) -0.0023(7)
O102 0.0259(8) 0.0271(8) 0.0308(9) 0.0069(7) 0.0013(7) 0.0008(7)
O103 0.0276(8) 0.0249(8) 0.0266(8) 0.0001(7) 0.0008(7) -0.0055(7)
O104 0.0239(8) 0.0338(9) 0.0198(7) 0.0016(6) 0.0050(6) 0.0007(7)
O105 0.0228(8) 0.0304(9) 0.0324(9) 0.0056(7) 0.0019(7) 0.0026(7)
O106 0.0263(9) 0.0344(9) 0.0309(9) -0.0004(7) 0.0018(7) -0.0085(7)
C101 0.0397(15) 0.0332(13) 0.0298(13) 0.0076(11) 0.0100(11) -0.0005(11)
C102 0.0368(14) 0.0309(13) 0.0290(13) 0.0105(10) 0.0038(11) 0.0033(11)
C103 0.0268(13) 0.0323(13) 0.0280(12) 0.0010(10) -0.0042(10) 0.0023(10)
C104 0.0271(12) 0.0319(13) 0.0281(12) -0.0029(10) -0.0047(10) -0.0030(10)
C105 0.0253(12) 0.0302(13) 0.0346(13) 0.0021(10) 0.0029(10) -0.0054(10)
C106 0.0254(12) 0.0292(13) 0.0337(13) 0.0006(10) 0.0077(10) -0.0062(10)
C107 0.0356(13) 0.0294(12) 0.0216(11) 0.0049(10) 0.0037(10) -0.0037(10)
C108 0.0357(14) 0.0285(13) 0.0279(12) 0.0046(10) -0.0005(11) 0.0014(10)
C109 0.0231(12) 0.0440(15) 0.0364(14) 0.0032(12) -0.0017(10) 0.0043(11)
C110 0.0196(12) 0.0412(15) 0.0361(13) -0.0039(11) -0.0031(10) -0.0033(11)
C111 0.0264(13) 0.0369(14) 0.0440(15) 0.0010(12) 0.0064(11) -0.0107(11)
C112 0.0276(13) 0.0413(15) 0.0423(15) 0.0054(12) 0.0113(11) -0.0102(11)
O1 0.0555(12) 0.0234(10) 0.0663(13) 0.0053(9) 0.0202(10) 0.0051(8)
O2 0.0453(11) 0.0469(11) 0.0236(9) -0.0036(8) -0.0015(8) -0.0029(9)
O3 0.0257(9) 0.0421(10) 0.0344(10) 0.0094(8) 0.0082(7) 0.0067(7)

loop_
_atom_type_symbol
_atom_type_description
_atom_type_scat_dispersion_real
_atom_type_scat_dispersion_imag
_atom_type_scat_source
C C 0.0033 0.0016 'International Tables Vol C Tables 4.2.6.8 and 6.1.1.4'
H H 0.0000 0.0000 'International Tables Vol C Tables 4.2.6.8 and 6.1.1.4'
O O 0.0106 0.0060 'International Tables Vol C Tables 4.2.6.8 and 6.1.1.4'
P P 0.1023 0.0942 'International Tables Vol C Tables 4.2.6.8 and 6.1.1.4'
K K 0.2009 0.2494 'International Tables Vol C Tables 4.2.6.8 and 6.1.1.4'
Mo Mo -1.6832 0.6857 'International Tables Vol C Tables 4.2.6.8 and 6.1.1.4'

loop_
_geom_angle_atom_site_label_1
_geom_angle_atom_site_label_2
_geom_angle_atom_site_label_3
_geom_angle
_geom_angle_site_symmetry_1
_geom_angle_site_symmetry_3
C2 P1 P2 99.5(3) . .
C2 P1 Mo1 63.7(2) . .
P2 P1 Mo1 69.2(3) . .
P1 P2 P3 99.6(3) . .
P1 P2 Mo1 63.4(3) . .
P3 P2 Mo1 62.6(3) . .
C1 P3 P2 97.1(4) . .
C1 P3 Mo1 61.6(4) . .
P2 P3 Mo1 69.6(3) . .
C2 C1 P3 123.3(5) . .
C2 C1 Mo1 75.6(5) . .
P3 C1 Mo1 76.2(4) . .
C2 C1 H1 118.3 . .
P3 C1 H1 118.3 . .
Mo1 C1 H1 120.9 . .
C1 C2 P1 120.3(5) . .
C1 C2 Mo1 69.8(5) . .
P1 C2 Mo1 75.6(2) . .
C1 C2 K101 93.9(6) . 2_545
P1 C2 K101 129.7(4) . 2_545
Mo1 C2 K101 154.7(4) . 2_545
C1 C2 H2 119.9 . .
P1 C2 H2 119.9 . .
Mo1 C2 H2 126.7 . .
C2A P1A P2A 98.7(6) . .
C2A P1A Mo1 64.1(5) . .
P2A P1A Mo1 67.0(5) . .
P1A P2A P3A 97.8(5) . .
P1A P2A Mo1 63.8(5) . .
P3A P2A Mo1 67.2(5) . .
C1A P3A P2A 100.6(7) . .
C1A P3A Mo1 63.9(7) . .
P2A P3A Mo1 64.7(6) . .
C2A C1A P3A 121.1(12) . .
C2A C1A Mo1 70.6(10) . .
P3A C1A Mo1 76.6(7) . .
C2A C1A H1A 119.5 . .
P3A C1A H1A 119.5 . .
Mo1 C1A H1A 124.9 . .
C1A C2A P1A 121.8(11) . .
C1A C2A Mo1 76.0(11) . .
P1A C2A Mo1 73.4(5) . .
C1A C2A K101 110.8(13) . 2_545
P1A C2A K101 109.9(8) . 2_545
Mo1 C2A K101 167.1(6) . 2_545
C1A C2A H2A 119.1 . .
P1A C2A H2A 119.1 . .
Mo1 C2A H2A 122.9 . .
C3 Mo1 C4 93.82(10) . .
C3 Mo1 C5 88.56(9) . .
C4 Mo1 C5 86.23(9) . .
C3 Mo1 C1 126.5(3) . .
C4 Mo1 C1 91.1(3) . .
C5 Mo1 C1 144.9(3) . .
C3 Mo1 C2A 149.5(4) . .
C4 Mo1 C2A 90.4(4) . .
C5 Mo1 C2A 121.9(4) . .
C1 Mo1 C2A 23.0(4) . .
C3 Mo1 C2 158.1(2) . .
C4 Mo1 C2 97.0(2) . .
C5 Mo1 C2 111.0(3) . .
C1 Mo1 C2 34.6(2) . .
C2A Mo1 C2 13.0(3) . .
C3 Mo1 C1A 116.2(5) . .
C4 Mo1 C1A 91.6(5) . .
C5 Mo1 C1A 155.3(5) . .
C1 Mo1 C1A 10.3(5) . .
C2A Mo1 C1A 33.4(4) . .
C2 Mo1 C1A 44.7(5) . .
C3 Mo1 P1A 145.7(4) . .
C4 Mo1 P1A 120.4(4) . .
C5 Mo1 P1A 92.1(3) . .
C1 Mo1 P1A 59.5(3) . .
C2A Mo1 P1A 42.5(3) . .
C2 Mo1 P1A 30.3(2) . .
C1A Mo1 P1A 67.9(5) . .
C3 Mo1 P3 89.43(15) . .
C4 Mo1 P3 115.89(18) . .
C5 Mo1 P3 157.88(18) . .
C1 Mo1 P3 42.2(2) . .
C2A Mo1 P3 61.8(4) . .
C2 Mo1 P3 68.7(2) . .
C1A Mo1 P3 34.3(5) . .
P1A Mo1 P3 77.5(3) . .
C3 Mo1 P1 135.83(15) . .
C4 Mo1 P1 129.75(15) . .
C5 Mo1 P1 87.68(14) . .
C1 Mo1 P1 67.5(3) . .
C2A Mo1 P1 52.5(4) . .
C2 Mo1 P1 40.69(18) . .
C1A Mo1 P1 74.8(5) . .
P1A Mo1 P1 10.7(3) . .
P3 Mo1 P1 78.51(16) . .
C3 Mo1 P2A 97.9(4) . .
C4 Mo1 P2A 163.3(4) . .
C5 Mo1 P2A 105.8(4) . .
C1 Mo1 P2A 72.4(5) . .
C2A Mo1 P2A 73.5(5) . .
C2 Mo1 P2A 68.1(4) . .
C1A Mo1 P2A 72.6(6) . .
P1A Mo1 P2A 49.1(3) . .
P3 Mo1 P2A 52.8(4) . .
P1 Mo1 P2A 41.8(4) . .
C3 Mo1 P3A 87.0(3) . .
C4 Mo1 P3A 121.3(3) . .
C5 Mo1 P3A 152.4(3) . .
C1 Mo1 P3A 46.8(4) . .
C2A Mo1 P3A 65.2(4) . .
C2 Mo1 P3A 71.1(3) . .
C1A Mo1 P3A 39.5(4) . .
P1A Mo1 P3A 76.8(3) . .
P3 Mo1 P3A 5.8(4) . .
P1 Mo1 P3A 76.8(3) . .
P2A Mo1 P3A 48.1(3) . .
O1 C3 Mo1 176.9(2) . .
O1 C3 K101 67.86(14) . .
Mo1 C3 K101 111.53(9) . .
O2 C4 Mo1 176.5(2) . .
O3 C5 Mo1 179.8(2) . .
O102 K101 O103 60.10(4) . .
O102 K101 O101 59.32(5) . .
O103 K101 O101 119.41(5) . .
O102 K101 O105 156.03(5) . .
O103 K101 O105 118.12(5) . .
O101 K101 O105 116.84(5) . .
O102 K101 O104 114.05(5) . .
O103 K101 O104 59.13(4) . .
O101 K101 O104 156.83(5) . .
O105 K101 O104 58.99(4) . .
O102 K101 O106 112.18(5) . .
O103 K101 O106 155.62(5) . .
O101 K101 O106 58.44(5) . .
O105 K101 O106 58.42(4) . .
O104 K101 O106 112.22(5) . .
O102 K101 O1 118.78(5) . .
O103 K101 O1 76.78(5) . .
O101 K101 O1 135.17(5) . .
O105 K101 O1 81.37(5) . .
O104 K101 O1 68.00(5) . .
O106 K101 O1 123.17(5) . .
O102 K101 C3 108.00(5) . .
O103 K101 C3 83.94(5) . .
O101 K101 C3 114.41(6) . .
O105 K101 C3 95.13(5) . .
O104 K101 C3 88.72(5) . .
O106 K101 C3 119.79(5) . .
O1 K101 C3 21.03(5) . .
O102 K101 C2A 77.5(3) . 2
O103 K101 C2A 82.0(3) . 2
O101 K101 C2A 85.6(3) . 2
O105 K101 C2A 78.6(3) . 2
O104 K101 C2A 71.3(3) . 2
O106 K101 C2A 73.6(3) . 2
O1 K101 C2A 139.3(3) . 2
C3 K101 C2A 159.5(3) . 2
O102 K101 C2 72.32(15) . 2
O103 K101 C2 85.83(14) . 2
O101 K101 C2 76.6(2) . 2
O105 K101 C2 83.74(15) . 2
O104 K101 C2 80.2(2) . 2
O106 K101 C2 69.91(14) . 2
O1 K101 C2 148.2(2) . 2
C3 K101 C2 167.74(19) . 2
C2A K101 C2 9.0(2) 2 2
C112 O101 C101 111.46(17) . .
C112 O101 K101 118.83(13) . .
C101 O101 K101 117.57(13) . .
C103 O102 C102 112.10(17) . .
C103 O102 K101 113.71(12) . .
C102 O102 K101 110.32(13) . .
C104 O103 C105 110.80(16) . .
C104 O103 K101 115.12(12) . .
C105 O103 K101 118.30(12) . .
C107 O104 C106 111.81(16) . .
C107 O104 K101 111.35(12) . .
C106 O104 K101 111.37(12) . .
C108 O105 C109 111.94(17) . .
C108 O105 K101 117.24(13) . .
C109 O105 K101 118.80(13) . .
C110 O106 C111 111.12(17) . .
C110 O106 K101 110.46(12) . .
C111 O106 K101 113.57(13) . .
O101 C101 C102 108.82(18) . .
O101 C101 H10A 109.9 . .
C102 C101 H10A 109.9 . .
O101 C101 H10B 109.9 . .
C102 C101 H10B 109.9 . .
H10A C101 H10B 108.3 . .
O102 C102 C101 107.78(19) . .
O102 C102 H10C 110.2 . .
C101 C102 H10C 110.2 . .
O102 C102 H10D 110.2 . .
C101 C102 H10D 110.2 . .
H10C C102 H10D 108.5 . .
O102 C103 C104 108.16(18) . .
O102 C103 H10E 110.1 . .
C104 C103 H10E 110.1 . .
O102 C103 H10F 110.1 . .
C104 C103 H10F 110.1 . .
H10E C103 H10F 108.4 . .
O103 C104 C103 109.17(18) . .
O103 C104 H10G 109.8 . .
C103 C104 H10G 109.8 . .
O103 C104 H10H 109.8 . .
C103 C104 H10H 109.8 . .
H10G C104 H10H 108.3 . .
O103 C105 C106 109.56(18) . .
O103 C105 H10I 109.8 . .
C106 C105 H10I 109.8 . .
O103 C105 H10J 109.8 . .
C106 C105 H10J 109.8 . .
H10I C105 H10J 108.2 . .
O104 C106 C105 108.10(17) . .
O104 C106 H10K 110.1 . .
C105 C106 H10K 110.1 . .
O104 C106 H10L 110.1 . .
C105 C106 H10L 110.1 . .
H10K C106 H10L 108.4 . .
O104 C107 C108 108.39(17) . .
O104 C107 H10M 110.0 . .
C108 C107 H10M 110.0 . .
O104 C107 H10N 110.0 . .
C108 C107 H10N 110.0 . .
H10M C107 H10N 108.4 . .
O105 C108 C107 108.06(18) . .
O105 C108 H10O 110.1 . .
C107 C108 H10O 110.1 . .
O105 C108 H10P 110.1 . .
C107 C108 H10P 110.1 . .
H10O C108 H10P 108.4 . .
O105 C109 C110 108.34(19) . .
O105 C109 H10Q 110.0 . .
C110 C109 H10Q 110.0 . .
O105 C109 H10R 110.0 . .
C110 C109 H10R 110.0 . .
H10Q C109 H10R 108.4 . .
O106 C110 C109 108.40(19) . .
O106 C110 H11A 110.0 . .
C109 C110 H11A 110.0 . .
O106 C110 H11B 110.0 . .
C109 C110 H11B 110.0 . .
H11A C110 H11B 108.4 . .
O106 C111 C112 108.65(19) . .
O106 C111 H11C 110.0 . .
C112 C111 H11C 110.0 . .
O106 C111 H11D 110.0 . .
C112 C111 H11D 110.0 . .
H11C C111 H11D 108.3 . .
O101 C112 C111 109.23(19) . .
O101 C112 H11E 109.8 . .
C111 C112 H11E 109.8 . .
O101 C112 H11F 109.8 . .
C111 C112 H11F 109.8 . .
H11E C112 H11F 108.3 . .
C3 O1 K101 91.11(15) . .

loop_
_geom_bond_atom_site_label_1
_geom_bond_atom_site_label_2
_geom_bond_distance
_geom_bond_site_symmetry_2
P1 C2 1.734(6) .
P1 P2 2.119(7) .
P1 Mo1 2.576(5) .
P2 P3 2.131(7) .
P2 Mo1 2.694(9) .
P3 C1 1.763(9) .
P3 Mo1 2.551(5) .
C1 C2 1.400(8) .
C1 Mo1 2.311(11) .
C1 H1 0.9500 .
C2 Mo1 2.386(7) .
C2 K101 3.431(6) 2_545
C2 H2 0.9500 .
P1A C2A 1.778(12) .
P1A P2A 2.123(11) .
P1A Mo1 2.521(9) .
P2A P3A 2.129(12) .
P2A Mo1 2.585(16) .
P3A C1A 1.722(14) .
P3A Mo1 2.636(10) .
C1A C2A 1.380(13) .
C1A Mo1 2.43(2) .
C1A H1A 0.9500 .
C2A Mo1 2.366(15) .
C2A K101 3.349(15) 2_545
C2A H2A 0.9500 .
Mo1 C3 1.945(2) .
Mo1 C4 1.953(2) .
Mo1 C5 1.954(2) .
C3 O1 1.168(3) .
C3 K101 3.255(2) .
C4 O2 1.160(3) .
C5 O3 1.165(3) .
K101 O102 2.8178(16) .
K101 O103 2.8252(16) .
K101 O101 2.8370(16) .
K101 O105 2.8555(16) .
K101 O104 2.8617(16) .
K101 O106 2.8883(16) .
K101 O1 3.0153(19) .
K101 C2A 3.349(15) 2
K101 C2 3.431(6) 2
O101 C112 1.426(3) .
O101 C101 1.426(3) .
O102 C103 1.423(3) .
O102 C102 1.426(3) .
O103 C104 1.423(3) .
O103 C105 1.430(3) .
O104 C107 1.425(2) .
O104 C106 1.429(3) .
O105 C108 1.426(3) .
O105 C109 1.429(3) .
O106 C110 1.424(3) .
O106 C111 1.428(3) .
C101 C102 1.499(3) .
C101 H10A 0.9900 .
C101 H10B 0.9900 .
C102 H10C 0.9900 .
C102 H10D 0.9900 .
C103 C104 1.501(3) .
C103 H10E 0.9900 .
C103 H10F 0.9900 .
C104 H10G 0.9900 .
C104 H10H 0.9900 .
C105 C106 1.494(3) .
C105 H10I 0.9900 .
C105 H10J 0.9900 .
C106 H10K 0.9900 .
C106 H10L 0.9900 .
C107 C108 1.495(3) .
C107 H10M 0.9900 .
C107 H10N 0.9900 .
C108 H10O 0.9900 .
C108 H10P 0.9900 .
C109 C110 1.494(3) .
C109 H10Q 0.9900 .
C109 H10R 0.9900 .
C110 H11A 0.9900 .
C110 H11B 0.9900 .
C111 C112 1.490(3) .
C111 H11C 0.9900 .
C111 H11D 0.9900 .
C112 H11E 0.9900 .
C112 H11F 0.9900 .
